data_4300068
loop_
_publ_author_name
'Gregory S. Hair'
'Scott L. Battle'
'Andreas Decken'
'Alan H. Cowley'
'Richard A. Jones'

_publ_section_title
;
Synthesis and Characterization of 8-(Dimethylamino)-1-naphthyl Derivatives
of Aluminum, Gallium, and Indium
;
_journal_name_full 'Inorganic Chemistry'
_journal_page_first 27
_journal_page_last 31
_journal_paper_doi 10.1021/ic990707q
_journal_volume 39
_journal_year 2000
_chemical_formula_sum 'C12 H12 Cl2 In N'
_chemical_formula_weight 355.95
_space_group_IT_number 14
_symmetry_cell_setting monoclinic
_symmetry_space_group_name_Hall '-P 2ybc'
_symmetry_space_group_name_H-M 'P 1 21/c 1'
_atom_sites_solution_hydrogens geom
_atom_sites_solution_primary direct
_atom_sites_solution_secondary difmap
_audit_creation_method SHELXL
_cell_angle_alpha 90.00
_cell_angle_beta 92.37(3)
_cell_angle_gamma 90.00
_cell_formula_units_Z 4
_cell_length_a 7.401(2)
_cell_length_b 15.746(5)
_cell_length_c 10.801(4)
_cell_measurement_temperature 293(2)
_cell_volume 1257.6(7)
_computing_structure_refinement 'SHELXL-93 (Sheldrick, 1993)'
_computing_structure_solution 'SHELXS-86 (Sheldrick, 1990)'
_diffrn_ambient_temperature 293(2)
_diffrn_radiation_monochromator graphite
_diffrn_radiation_source 'fine-focus sealed tube'
_diffrn_radiation_type MoK\a
_diffrn_radiation_wavelength 0.71073
_diffrn_reflns_av_R_equivalents 0.1338
_diffrn_reflns_av_sigmaI/netI 0.0918
_diffrn_reflns_limit_h_max 9
_diffrn_reflns_limit_h_min -1
_diffrn_reflns_limit_k_max 20
_diffrn_reflns_limit_k_min -1
_diffrn_reflns_limit_l_max 14
_diffrn_reflns_limit_l_min -14
_diffrn_reflns_number 3774
_diffrn_reflns_theta_max 27.46
_diffrn_reflns_theta_min 3.20
_exptl_absorpt_coefficient_mu 2.274
_exptl_crystal_density_diffrn 1.880
_exptl_crystal_F_000 696
_refine_diff_density_max 2.150
_refine_diff_density_min -0.833
_refine_diff_density_rms 0.200
_refine_ls_extinction_method none
_refine_ls_goodness_of_fit_all 1.064
_refine_ls_goodness_of_fit_obs 1.103
_refine_ls_matrix_type full
_refine_ls_number_parameters 147
_refine_ls_number_reflns 2832
_refine_ls_number_restraints 0
_refine_ls_restrained_S_all 1.891
_refine_ls_restrained_S_obs 1.103
_refine_ls_R_factor_all 0.1106
_refine_ls_R_factor_obs 0.0712
_refine_ls_shift/esd_max 0.000
_refine_ls_shift/esd_mean 0.000
_refine_ls_structure_factor_coef Fsqd
_refine_ls_weighting_details 'w=1/[\s^2^(Fo^2^)+(0.0300P)^2^+15.0000P] where P=(Fo^2^+2Fc^2^)/3'
_refine_ls_weighting_scheme calc
_refine_ls_wR_factor_all 0.2713
_refine_ls_wR_factor_obs 0.1377
_reflns_number_observed 2055
_reflns_number_total 2874
_reflns_observed_criterion >2sigma(I)
_cod_depositor_comments
;
The following automatic conversions were performed:

'_refine_ls_weighting_scheme' value 'calc
w=1/[\s^2^(Fo^2^)+(0.0300P)^2^+15.0000P] where P=(Fo^2^+2Fc^2^)/3'
was changed to 'calc'. New tag '_refine_ls_weighting_details' was
created. The value of the new tag was set to
'w=1/[\s^2^(Fo^2^)+(0.0300P)^2^+15.0000P] where P=(Fo^2^+2Fc^2^)/3'.

Automatic conversion script
Id: cif_fix_values 3143 2015-03-26 13:38:13Z robertas 
;
_cod_database_code 4300068

loop_
_symmetry_equiv_pos_as_xyz
'x, y, z'
'-x, y+1/2, -z+1/2'
'-x, -y, -z'
'x, -y-1/2, z-1/2'

loop_
_atom_site_aniso_label
_atom_site_aniso_U_11
_atom_site_aniso_U_22
_atom_site_aniso_U_33
_atom_site_aniso_U_23
_atom_site_aniso_U_13
_atom_site_aniso_U_12
In 0.0371(3) 0.0365(3) 0.0347(3) -0.0026(3) 0.0004(2) 0.0015(3)
Cl1 0.0457(13) 0.0525(15) 0.0596(14) 0.0208(12) 0.0152(11) 0.0163(11)
Cl2 0.070(2) 0.072(2) 0.0482(14) -0.0155(14) -0.0165(12) -0.003(2)
N 0.037(4) 0.033(4) 0.038(4) -0.002(3) 0.004(3) -0.004(3)
C1 0.025(4) 0.029(4) 0.045(4) -0.002(4) 0.000(3) -0.003(4)
C2 0.039(5) 0.027(5) 0.064(6) 0.002(4) -0.003(4) -0.001(4)
C3 0.044(5) 0.026(5) 0.074(7) -0.012(5) 0.000(5) -0.002(4)
C4 0.039(5) 0.049(6) 0.059(6) -0.026(5) 0.000(4) -0.004(4)
C5 0.048(6) 0.067(8) 0.047(6) -0.019(5) -0.003(5) 0.011(5)
C6 0.066(7) 0.075(9) 0.037(5) 0.008(5) 0.003(5) 0.012(6)
C7 0.057(6) 0.041(6) 0.047(5) 0.006(5) 0.007(4) 0.009(5)
C8 0.031(4) 0.035(5) 0.033(4) 0.000(4) -0.002(3) 0.004(4)
C9 0.020(4) 0.039(5) 0.035(4) -0.007(4) -0.004(3) 0.001(3)
C10 0.028(4) 0.048(6) 0.041(5) -0.015(4) -0.006(3) 0.001(4)
C11 0.043(6) 0.076(8) 0.059(6) -0.019(6) 0.008(5) -0.023(6)
C12 0.060(6) 0.032(5) 0.061(6) 0.007(5) 0.008(5) 0.005(5)

loop_
_atom_site_label
_atom_site_type_symbol
_atom_site_fract_x
_atom_site_fract_y
_atom_site_fract_z
_atom_site_U_iso_or_equiv
_atom_site_thermal_displace_type
_atom_site_occupancy
_atom_site_calc_flag
_atom_site_refinement_flags
_atom_site_disorder_group
In In 0.20278(8) 0.03537(4) 0.39860(6) 0.0361(2) Uani 1 d . .
Cl1 Cl -0.1025(3) 0.0900(2) 0.4388(2) 0.0523(7) Uani 1 d . .
Cl2 Cl 0.3790(4) 0.1018(2) 0.5568(3) 0.0638(8) Uani 1 d . .
N N 0.2602(10) 0.1384(5) 0.2405(7) 0.036(2) Uani 1 d . .
C1 C 0.2257(10) -0.0450(6) 0.2435(8) 0.033(2) Uani 1 d . .
C2 C 0.2198(12) -0.1313(6) 0.2432(10) 0.043(2) Uani 1 d . .
H2A H 0.2089(12) -0.1613(6) 0.3198(10) 0.048(9) Uiso 1 d R .
C3 C 0.2253(13) -0.1772(6) 0.1308(11) 0.048(2) Uani 1 d . .
H3A H 0.2224(13) -0.2382(6) 0.1319(11) 0.048(9) Uiso 1 d R .
C4 C 0.2369(12) -0.1354(7) 0.0208(10) 0.049(3) Uani 1 d . .
H4A H 0.2405(12) -0.1671(7) -0.0550(10) 0.048(9) Uiso 1 d R .
C5 C 0.2561(14) -0.0009(9) -0.0960(10) 0.054(3) Uani 1 d . .
H5A H 0.2582(14) -0.0323(9) -0.1721(10) 0.048(9) Uiso 1 d R .
C6 C 0.2674(15) 0.0854(9) -0.0995(10) 0.059(3) Uani 1 d . .
H6A H 0.2702(15) 0.1143(9) -0.1776(10) 0.048(9) Uiso 1 d R .
C7 C 0.2684(14) 0.1309(7) 0.0147(9) 0.048(2) Uani 1 d . .
H7A H 0.2823(14) 0.1915(7) 0.0132(9) 0.048(9) Uiso 1 d R .
C8 C 0.2551(11) 0.0910(6) 0.1243(8) 0.033(2) Uani 1 d . .
C9 C 0.2425(10) 0.0008(6) 0.1303(8) 0.032(2) Uani 1 d . .
C10 C 0.2432(11) -0.0451(7) 0.0152(8) 0.039(2) Uani 1 d . .
C11 C 0.4422(13) 0.1749(8) 0.2649(11) 0.059(3) Uani 1 d . .
H11A H 0.4659(13) 0.2158(8) 0.2018(11) 0.056(18) Uiso 1 d R .
H11B H 0.4466(13) 0.2023(8) 0.3444(11) 0.056(18) Uiso 1 d R .
H11C H 0.5318(13) 0.1308(8) 0.2643(11) 0.056(18) Uiso 1 d R .
C12 C 0.1252(14) 0.2078(6) 0.2376(11) 0.051(2) Uani 1 d . .
H12A H 0.1509(14) 0.2479(6) 0.1738(11) 0.048(9) Uiso 1 d R .
H12B H 0.0066(14) 0.1844(6) 0.2220(11) 0.048(9) Uiso 1 d R .
H12C H 0.1301(14) 0.2359(6) 0.3166(11) 0.048(9) Uiso 1 d R .

loop_
_atom_type_symbol
_atom_type_description
_atom_type_scat_dispersion_real
_atom_type_scat_dispersion_imag
_atom_type_scat_source
C C 0.0033 0.0016 'International Tables Vol C Tables 4.2.6.8 and 6.1.1.4'
H H 0.0000 0.0000 'International Tables Vol C Tables 4.2.6.8 and 6.1.1.4'
N N 0.0061 0.0033 'International Tables Vol C Tables 4.2.6.8 and 6.1.1.4'
Cl Cl 0.1484 0.1585 'International Tables Vol C Tables 4.2.6.8 and 6.1.1.4'
In In -0.7276 1.3100 'International Tables Vol C Tables 4.2.6.8 and 6.1.1.4'

loop_
_geom_angle_atom_site_label_1
_geom_angle_atom_site_label_2
_geom_angle_atom_site_label_3
_geom_angle
_geom_angle_site_symmetry_1
_geom_angle_site_symmetry_3
_geom_angle_publ_flag
C1 In Cl2 141.5(2) . . ?
C1 In N 79.5(3) . . ?
Cl2 In N 96.1(2) . . ?
C1 In Cl1 116.9(2) . . ?
Cl2 In Cl1 101.59(11) . . ?
N In Cl1 94.6(2) . . ?
C1 In Cl1 96.2(2) . 3_556 ?
Cl2 In Cl1 90.65(11) . 3_556 ?
N In Cl1 173.0(2) . 3_556 ?
Cl1 In Cl1 82.27(9) . 3_556 ?
In Cl1 In 97.73(9) . 3_556 ?
C8 N C11 110.1(7) . . ?
C8 N C12 111.5(7) . . ?
C11 N C12 109.0(8) . . ?
C8 N In 105.5(5) . . ?
C11 N In 108.8(6) . . ?
C12 N In 112.0(6) . . ?
C2 C1 C9 120.4(9) . . ?
C2 C1 In 126.7(8) . . ?
C9 C1 In 112.9(6) . . ?
C1 C2 C3 120.8(10) . . ?
C4 C3 C2 120.3(9) . . ?
C3 C4 C10 121.5(9) . . ?
C6 C5 C10 121.8(10) . . ?
C5 C6 C7 118.4(10) . . ?
C8 C7 C6 121.8(10) . . ?
C7 C8 C9 120.9(9) . . ?
C7 C8 N 121.1(9) . . ?
C9 C8 N 118.0(8) . . ?
C8 C9 C1 123.4(8) . . ?
C8 C9 C10 117.3(8) . . ?
C1 C9 C10 119.3(9) . . ?
C5 C10 C4 122.5(9) . . ?
C5 C10 C9 119.8(10) . . ?
C4 C10 C9 117.7(9) . . ?

loop_
_geom_bond_atom_site_label_1
_geom_bond_atom_site_label_2
_geom_bond_distance
_geom_bond_site_symmetry_2
_geom_bond_publ_flag
In C1 2.112(9) . ?
In Cl2 2.351(3) . ?
In N 2.405(7) . ?
In Cl1 2.473(2) . ?
In Cl1 2.764(3) 3_556 ?
Cl1 In 2.764(3) 3_556 ?
N C8 1.460(11) . ?
N C11 1.478(12) . ?
N C12 1.481(12) . ?
C1 C2 1.359(12) . ?
C1 C9 1.429(12) . ?
C2 C3 1.415(14) . ?
C3 C4 1.36(2) . ?
C4 C10 1.424(15) . ?
C5 C6 1.36(2) . ?
C5 C10 1.39(2) . ?
C6 C7 1.43(2) . ?
C7 C8 1.348(13) . ?
C8 C9 1.424(13) . ?
C9 C10 1.438(12) . ?
